data_7110714
loop_
_publ_author_name
'Rahman, A. Noman M. M.'
'Bishop, Roger'
'Craig, Donald C.'
'Scudder, Marcia L.'

_publ_section_title
;
 Clathrate formation between halogenated species
;
_journal_issue 23
_journal_name_full 'Chemical Communications'
_journal_page_first 2389
_journal_paper_doi 10.1039/a907357d
_journal_year 1999
_chemical_formula_moiety 'C22 H14 Br2 N2, 0.5(C H Cl3)'
_chemical_formula_sum 'C22.5 H14.5 Br2 Cl1.5 N2'
_chemical_formula_weight 525.9
_space_group_IT_number 14
_symmetry_cell_setting monoclinic
_symmetry_space_group_name_Hall '-P 2ybc'
_symmetry_space_group_name_H-M 'P 1 21/c 1'
_atom_type_scat_source 'International Tables for X-ray Crystallography, Vol. IV'
_audit_creation_method 'RAELSPUB and manual entry'
_cell_angle_alpha 90
_cell_angle_beta 110.80(2)
_cell_angle_gamma 90
_cell_formula_units_Z 8
_cell_length_a 14.832(7)
_cell_length_b 16.754(5)
_cell_length_c 18.084(9)
_cell_measurement_reflns_used 10
_cell_measurement_temperature 294
_cell_measurement_theta_max 22
_cell_measurement_theta_min 20
_cell_volume 4201(3)
_diffrn_measurement_device_type 'Nonius CAD-4'
_diffrn_measurement_method \w--2\q
_diffrn_radiation_type 'Cu K\a'
_diffrn_radiation_wavelength 1.54184
_diffrn_reflns_av_R_equivalents 0.027
_diffrn_reflns_limit_h_max 18
_diffrn_reflns_limit_h_min -18
_diffrn_reflns_limit_k_max 0
_diffrn_reflns_limit_k_min -20
_diffrn_reflns_limit_l_max 0
_diffrn_reflns_limit_l_min -22
_diffrn_reflns_number 8150
_diffrn_reflns_theta_max 70
_diffrn_standards_decay_% 6
_diffrn_standards_interval_time 30min
_diffrn_standards_number 1
_exptl_absorpt_coefficient_mu 6.823
_exptl_absorpt_correction_T_max 0.64
_exptl_absorpt_correction_T_min 0.21
_exptl_absorpt_correction_type analytical
_exptl_absorpt_process_details '(DeMeulenaer & Tompa, 1965)'
_exptl_crystal_colour colourless
_exptl_crystal_density_diffrn 1.66
_exptl_crystal_density_method 'not measured'
_exptl_crystal_description plate
_exptl_crystal_F_000 2072.0
_exptl_crystal_size_max 0.26
_exptl_crystal_size_mid 0.21
_exptl_crystal_size_min 0.07
_refine_diff_density_max 1.08
_refine_diff_density_min -0.76
_refine_ls_extinction_method none
_refine_ls_goodness_of_fit_ref 2.04
_refine_ls_hydrogen_treatment noref
_refine_ls_number_parameters 511
_refine_ls_number_reflns 4503
_refine_ls_R_factor_gt 0.051
_refine_ls_shift/su_max 0.006
_refine_ls_structure_factor_coef F
_refine_ls_weighting_details 'w = 1/[\s^2^(F) + 0.0016F^2^]'
_refine_ls_weighting_scheme calc
_refine_ls_wR_factor_ref 0.071
_reflns_number_gt 4503
_reflns_number_total 7879
_reflns_threshold_expression I>3\s(I)
_cod_data_source_file 907357dsup1.cif
_cod_data_source_block 2_4.(CHCl3)0.5
_cod_depositor_comments
;
 Changing the _atom_site_occupancy data item value from '?' to '1'
 for all fully occupied atom sites.

 Antanas Vaitkus,
 2017-02-09
;
_cod_original_sg_symbol_H-M 'P 21/c'
_cod_database_code 7110714

loop_
_symmetry_equiv_pos_site_id
_symmetry_equiv_pos_as_xyz
1 x,y,z
2 -x,1/2+y,1/2-z
3 -x,-y,-z
4 x,1/2-y,1/2+z

loop_
_atom_site_label
_atom_site_fract_x
_atom_site_fract_y
_atom_site_fract_z
_atom_site_U_iso_or_equiv
_atom_site_adp_type
_atom_site_type_symbol
_atom_site_occupancy
Br1A -0.11905(6) 0.08222(5) 0.44823(6) 0.0558(3) Uani Br 1
Br2A 0.29370(6) 0.07067(5) 0.48987(6) 0.0571(3) Uani Br 1
N1A 0.0490(4) 0.2401(3) 0.3212(4) 0.044(2) Uani N 1
N2A 0.1387(4) 0.2381(4) 0.6182(4) 0.044(2) Uani N 1
C1A 0.0767(5) 0.1421(4) 0.5071(4) 0.039(2) Uani C 1
C2A -0.0286(5) 0.1734(4) 0.4810(5) 0.043(2) Uani C 1
C3A -0.0372(5) 0.2236(4) 0.4113(4) 0.039(2) Uani C 1
C4A 0.0374(5) 0.2059(4) 0.3827(5) 0.040(2) Uani C 1
C5A 0.1018(5) 0.1406(4) 0.4312(4) 0.040(2) Uani C 1
C6A 0.2091(5) 0.1656(4) 0.4569(4) 0.041(2) Uani C 1
C7A 0.2225(5) 0.2162(4) 0.5278(4) 0.042(2) Uani C 1
C8A 0.1472(5) 0.2025(4) 0.5573(4) 0.041(2) Uani C 1
C9A -0.1029(5) 0.2803(4) 0.3750(5) 0.048(2) Uani C 1
C10A -0.0935(5) 0.3197(4) 0.3081(5) 0.046(2) Uani C 1
C11A -0.1599(6) 0.3792(5) 0.2647(6) 0.062(2) Uani C 1
C12A -0.1485(7) 0.4149(5) 0.2021(6) 0.068(3) Uani C 1
C13A -0.0724(7) 0.3929(5) 0.1770(5) 0.061(2) Uani C 1
C14A -0.0065(6) 0.3350(4) 0.2169(5) 0.052(2) Uani C 1
C15A -0.0165(5) 0.2972(4) 0.2834(5) 0.043(2) Uani C 1
C16A 0.2922(5) 0.2708(4) 0.5646(5) 0.047(2) Uani C 1
C17A 0.2869(5) 0.3107(4) 0.6321(5) 0.047(2) Uani C 1
C18A 0.3565(6) 0.3674(5) 0.6751(6) 0.063(2) Uani C 1
C19A 0.3462(7) 0.4038(5) 0.7402(6) 0.069(3) Uani C 1
C20A 0.2710(6) 0.3856(5) 0.7647(5) 0.063(2) Uani C 1
C21A 0.2025(6) 0.3317(5) 0.7241(5) 0.055(2) Uani C 1
C22A 0.2089(5) 0.2926(4) 0.6570(5) 0.045(2) Uani C 1
Br1B 0.42578(7) 0.91352(6) 0.37005(6) 0.0670(3) Uani Br 1
Br2B 0.38646(6) 0.90547(5) 0.68554(6) 0.0613(3) Uani Br 1
N1B 0.2205(4) 0.7473(4) 0.4620(4) 0.049(2) Uani N 1
N2B 0.5888(4) 0.7488(3) 0.5864(4) 0.045(2) Uani N 1
C1B 0.4557(5) 0.8456(4) 0.5238(5) 0.044(2) Uani C 1
C2B 0.4428(5) 0.8191(4) 0.4404(5) 0.048(2) Uani C 1
C3B 0.3525(5) 0.7704(4) 0.4140(5) 0.047(2) Uani C 1
C4B 0.3018(5) 0.7829(4) 0.4674(5) 0.045(2) Uani C 1
C5B 0.3543(5) 0.8429(4) 0.5297(4) 0.045(2) Uani C 1
C6B 0.3670(5) 0.8132(4) 0.6128(5) 0.049(2) Uani C 1
C7B 0.4577(5) 0.7650(4) 0.6354(5) 0.045(2) Uani C 1
C8B 0.5092(5) 0.7821(4) 0.5841(4) 0.041(2) Uani C 1
C9B 0.3159(6) 0.7186(5) 0.3517(5) 0.054(2) Uani C 1
C10B 0.2292(6) 0.6788(4) 0.3441(5) 0.051(2) Uani C 1
C11B 0.1843(7) 0.6247(5) 0.2824(5) 0.067(3) Uani C 1
C12B 0.0999(7) 0.5874(5) 0.2763(6) 0.072(3) Uani C 1
C13B 0.0544(7) 0.6035(5) 0.3305(6) 0.071(3) Uani C 1
C14B 0.0966(6) 0.6558(5) 0.3935(6) 0.065(3) Uani C 1
C15B 0.1829(6) 0.6946(4) 0.4002(5) 0.050(2) Uani C 1
C16B 0.4966(6) 0.7113(5) 0.6962(5) 0.051(2) Uani C 1
C17B 0.5842(5) 0.6746(4) 0.7024(5) 0.045(2) Uani C 1
C18B 0.6317(6) 0.6192(5) 0.7643(5) 0.062(2) Uani C 1
C19B 0.7146(7) 0.5841(5) 0.7692(6) 0.071(3) Uani C 1
C20B 0.7569(6) 0.6022(5) 0.7128(7) 0.072(3) Uani C 1
C21B 0.7153(6) 0.6555(5) 0.6516(6) 0.060(2) Uani C 1
C22B 0.6279(5) 0.6942(4) 0.6465(5) 0.050(2) Uani C 1
C1Ch1 0.4809(8) -0.0209(5) 1.0111(5) 0.192(5) Uani C 1
Cl1Ch1 0.4568(8) -0.0287(7) 0.9134(6) 0.212(5) Uani Cl 1
Cl2Ch1 0.5137(9) 0.0732(5) 1.0402(7) 0.231(5) Uani Cl 1
Cl3Ch1 0.3819(12) -0.0446(10) 1.0311(9) 0.364(9) Uani Cl 1
C1Ch2 0.1118(12) -0.0129(12) 0.9886(7) 0.119(6) Uani C 0.25
Cl1Ch2 0.0291(15) -0.0144(12) 1.0323(10) 0.178(9) Uani Cl 0.25
Cl2Ch2 0.1172(17) 0.0790(17) 0.9534(17) 0.163(6) Uani Cl 0.25
Cl3Ch2 0.2200(13) -0.0374(10) 1.0550(13) 0.201(7) Uani Cl 0.25
C1Ch2' 0.1395(12) 0.0077(12) 0.9910(8) 0.134(5) Uani C 0.25
Cl1Ch2' 0.1230(18) 0.0021(11) 1.0780(10) 0.192(9) Uani Cl 0.25
Cl2Ch2' 0.0969(21) 0.0953(18) 0.9474(16) 0.171(7) Uani Cl 0.25
Cl3Ch2' 0.2577(13) 0.0010(15) 1.0063(15) 0.238(6) Uani Cl 0.25
HC1A 0.08436 0.08856 0.53314 0.039 Uani H 1
HC2A -0.03944 0.20527 0.52380 0.043 Uani H 1
HC5A 0.08885 0.08755 0.40402 0.040 Uani H 1
HC6A 0.22218 0.19625 0.41431 0.041 Uani H 1
HC9A -0.15629 0.29422 0.39433 0.048 Uani H 1
HC11A -0.21525 0.39458 0.28100 0.062 Uani H 1
HC12A -0.19468 0.45752 0.17299 0.068 Uani H 1
HC13A -0.06586 0.41944 0.12966 0.061 Uani H 1
HC14A 0.04767 0.32005 0.19886 0.052 Uani H 1
HC16A 0.34548 0.28247 0.54446 0.047 Uani H 1
HC18A 0.41226 0.38087 0.65860 0.063 Uani H 1
HC19A 0.39474 0.44450 0.77018 0.069 Uani H 1
HC20A 0.26639 0.41212 0.81280 0.063 Uani H 1
HC21A 0.14737 0.31982 0.74189 0.055 Uani H 1
HC1B 0.48638 0.89948 0.53684 0.044 Uani H 1
HC2B 0.49902 0.78630 0.44023 0.048 Uani H 1
HC5B 0.32212 0.89633 0.51887 0.045 Uani H 1
HC6B 0.31103 0.77979 0.61245 0.049 Uani H 1
HC9B 0.34943 0.70930 0.31327 0.054 Uani H 1
HC11B 0.21466 0.61335 0.24228 0.067 Uani H 1
HC12B 0.07034 0.54832 0.23259 0.072 Uani H 1
HC13B -0.00850 0.57737 0.32420 0.071 Uani H 1
HC14B 0.06547 0.66556 0.43344 0.065 Uani H 1
HC16B 0.46365 0.69886 0.73446 0.051 Uani H 1
HC18B 0.60223 0.60656 0.80485 0.062 Uani H 1
HC19B 0.74628 0.54526 0.81259 0.071 Uani H 1
HC20B 0.81895 0.57575 0.71708 0.072 Uani H 1
HC21B 0.74615 0.66660 0.61169 0.060 Uani H 1
H1Ch1 0.53450 -0.05818 1.04000 0.231 Uani H 1
H1Ch2 0.09335 -0.05215 0.94400 0.098 Uani H 0.25
H1Ch2' 0.10434 -0.03706 0.95600 0.105 Uani H 0.25

loop_
_atom_site_aniso_label
_atom_site_aniso_U_11
_atom_site_aniso_U_22
_atom_site_aniso_U_33
_atom_site_aniso_U_12
_atom_site_aniso_U_13
_atom_site_aniso_U_23
_atom_site_aniso_type_symbol
Br1A 0.0421(5) 0.0589(5) 0.0625(6) -0.0116(4) 0.0139(4) -0.0020(4) Br
Br2A 0.0479(5) 0.0560(5) 0.0640(6) 0.0134(4) 0.0157(4) 0.0031(4) Br
N1A 0.040(4) 0.053(4) 0.039(4) 0.002(3) 0.014(3) 0.005(3) N
N2A 0.040(3) 0.055(4) 0.038(4) -0.004(3) 0.016(3) 0.002(3) N
C1A 0.035(4) 0.047(4) 0.033(4) -0.004(3) 0.009(3) 0.000(3) C
C2A 0.037(4) 0.045(4) 0.049(5) -0.005(3) 0.017(4) -0.009(3) C
C3A 0.032(4) 0.046(4) 0.036(5) 0.001(3) 0.008(3) -0.004(3) C
C4A 0.034(4) 0.043(4) 0.039(5) -0.001(3) 0.009(3) -0.007(3) C
C5A 0.035(4) 0.044(4) 0.039(5) -0.003(3) 0.010(3) -0.008(3) C
C6A 0.039(4) 0.045(4) 0.040(5) 0.007(3) 0.013(4) -0.002(3) C
C7A 0.036(4) 0.051(4) 0.040(5) -0.003(3) 0.013(4) -0.004(3) C
C8A 0.034(4) 0.051(4) 0.037(5) 0.000(3) 0.012(4) 0.002(3) C
C9A 0.039(4) 0.055(4) 0.050(5) 0.006(3) 0.018(4) 0.000(4) C
C10A 0.039(4) 0.049(4) 0.045(5) 0.004(3) 0.010(4) 0.001(4) C
C11A 0.054(5) 0.063(5) 0.067(7) 0.012(4) 0.017(5) 0.007(4) C
C12A 0.064(6) 0.064(6) 0.065(7) 0.016(4) 0.009(5) 0.015(5) C
C13A 0.071(6) 0.063(5) 0.043(5) 0.004(4) 0.012(5) 0.006(4) C
C14A 0.052(5) 0.057(5) 0.043(5) 0.001(4) 0.014(4) 0.006(4) C
C15A 0.043(4) 0.046(4) 0.037(5) 0.002(3) 0.010(4) -0.003(3) C
C16A 0.039(4) 0.058(4) 0.043(5) -0.004(3) 0.013(4) -0.003(4) C
C17A 0.038(4) 0.054(4) 0.047(5) -0.009(3) 0.015(4) -0.008(4) C
C18A 0.042(5) 0.072(5) 0.074(7) -0.013(4) 0.020(5) -0.021(5) C
C19A 0.064(6) 0.074(6) 0.065(7) -0.018(5) 0.019(5) -0.032(5) C
C20A 0.062(6) 0.069(5) 0.053(6) 0.003(4) 0.016(5) -0.017(4) C
C21A 0.051(5) 0.065(5) 0.048(5) 0.002(4) 0.017(4) -0.007(4) C
C22A 0.036(4) 0.059(5) 0.036(5) 0.004(3) 0.009(4) -0.001(3) C
Br1B 0.0612(6) 0.0790(6) 0.0612(7) 0.0016(5) 0.0223(5) 0.0272(5) Br
Br2B 0.0509(5) 0.0751(6) 0.0574(6) 0.0090(4) 0.0185(5) -0.0145(5) Br
N1B 0.043(4) 0.058(4) 0.046(4) 0.000(3) 0.017(3) -0.005(3) N
N2B 0.038(3) 0.050(3) 0.048(4) 0.004(3) 0.016(3) 0.008(3) N
C1B 0.035(4) 0.052(4) 0.048(5) 0.002(3) 0.017(4) 0.009(4) C
C2B 0.044(5) 0.059(5) 0.038(5) 0.007(4) 0.011(4) 0.007(4) C
C3B 0.044(4) 0.055(4) 0.041(5) 0.011(4) 0.016(4) 0.010(4) C
C4B 0.038(4) 0.049(4) 0.047(5) 0.008(3) 0.016(4) 0.002(3) C
C5B 0.043(4) 0.051(4) 0.041(5) 0.010(3) 0.015(4) 0.002(3) C
C6B 0.039(4) 0.058(5) 0.052(5) 0.002(3) 0.021(4) -0.001(4) C
C7B 0.045(4) 0.048(4) 0.043(5) 0.002(3) 0.019(4) 0.003(3) C
C8B 0.035(4) 0.049(4) 0.037(5) 0.002(3) 0.010(4) 0.003(3) C
C9B 0.055(5) 0.066(5) 0.042(5) 0.007(4) 0.019(4) 0.001(4) C
C10B 0.054(5) 0.050(4) 0.041(5) 0.012(4) 0.006(4) 0.004(4) C
C11B 0.077(7) 0.060(5) 0.053(6) 0.016(5) 0.010(5) -0.005(4) C
C12B 0.078(7) 0.057(5) 0.067(7) 0.006(5) 0.008(6) -0.004(5) C
C13B 0.057(6) 0.071(6) 0.079(8) 0.004(5) 0.018(6) 0.001(5) C
C14B 0.055(5) 0.063(5) 0.075(7) -0.012(4) 0.021(5) -0.018(5) C
C15B 0.052(5) 0.053(5) 0.042(5) 0.006(4) 0.012(4) 0.003(4) C
C16B 0.054(5) 0.059(5) 0.043(5) -0.001(4) 0.020(4) 0.004(4) C
C17B 0.045(4) 0.049(4) 0.041(5) 0.000(3) 0.015(4) 0.006(3) C
C18B 0.064(6) 0.057(5) 0.062(6) 0.003(4) 0.018(5) 0.015(4) C
C19B 0.063(6) 0.058(5) 0.083(8) 0.005(5) 0.015(6) 0.023(5) C
C20B 0.048(5) 0.048(5) 0.108(9) 0.011(4) 0.012(6) 0.015(5) C
C21B 0.043(5) 0.055(5) 0.082(7) 0.006(4) 0.022(5) 0.011(5) C
C22B 0.036(4) 0.044(4) 0.063(6) 0.000(3) 0.010(4) 0.002(4) C
C1Ch1 0.187(8) 0.147(9) 0.191(9) 0.009(6) 0.003(7) -0.046(8) C
Cl1Ch1 0.169(8) 0.210(9) 0.187(9) 0.044(6) -0.023(7) -0.068(8) Cl
Cl2Ch1 0.212(9) 0.155(9) 0.261(9) 0.032(6) 0.006(8) -0.093(9) Cl
Cl3Ch1 0.308(9) 0.453(9) 0.348(9) -0.159(9) 0.138(9) -0.204(9) Cl
C1Ch2 0.156(9) 0.106(8) 0.108(6) 0.007(5) 0.060(6) 0.031(4) C
Cl1Ch2 0.282(9) 0.202(9) 0.105(8) 0.012(9) 0.137(9) 0.005(8) Cl
Cl2Ch2 0.206(9) 0.116(8) 0.143(7) -0.028(6) 0.032(6) 0.042(4) Cl
Cl3Ch2 0.212(9) 0.126(9) 0.193(9) 0.018(8) -0.016(9) 0.014(7) Cl
C1Ch2' 0.157(9) 0.112(8) 0.131(6) -0.001(6) 0.046(6) 0.031(4) C
Cl1Ch2' 0.329(9) 0.135(8) 0.097(7) 0.023(9) 0.056(7) 0.020(5) Cl
Cl2Ch2' 0.231(9) 0.110(8) 0.137(7) -0.018(6) 0.022(6) 0.041(4) Cl
Cl3Ch2' 0.135(9) 0.229(9) 0.303(9) -0.034(7) 0.022(8) -0.001(9) Cl

loop_
_geom_angle_atom_site_label_1
_geom_angle_atom_site_label_2
_geom_angle_atom_site_label_3
_geom_angle
_geom_angle_site_symmetry_1
_geom_angle_site_symmetry_2
_geom_angle_site_symmetry_3
_geom_angle_publ_flag
C4A N1A C15A 116.5(6) 1_555 1_555 1_555 no
C8A N2A C22A 117.0(6) 1_555 1_555 1_555 no
C2A C1A C5A 105.6(5) 1_555 1_555 1_555 no
C2A C1A C8A 111.4(6) 1_555 1_555 1_555 no
C5A C1A C8A 102.2(6) 1_555 1_555 1_555 no
Br1A C2A C1A 109.4(4) 1_555 1_555 1_555 no
Br1A C2A C3A 109.8(5) 1_555 1_555 1_555 no
C1A C2A C3A 102.9(6) 1_555 1_555 1_555 no
C2A C3A C4A 110.5(6) 1_555 1_555 1_555 no
C2A C3A C9A 129.8(7) 1_555 1_555 1_555 no
C4A C3A C9A 119.6(7) 1_555 1_555 1_555 no
N1A C4A C3A 125.0(7) 1_555 1_555 1_555 no
N1A C4A C5A 124.1(7) 1_555 1_555 1_555 no
C3A C4A C5A 110.9(7) 1_555 1_555 1_555 no
C1A C5A C4A 101.6(6) 1_555 1_555 1_555 no
C1A C5A C6A 106.0(5) 1_555 1_555 1_555 no
C4A C5A C6A 110.3(6) 1_555 1_555 1_555 no
Br2A C6A C5A 110.2(4) 1_555 1_555 1_555 no
Br2A C6A C7A 108.7(5) 1_555 1_555 1_555 no
C5A C6A C7A 102.8(6) 1_555 1_555 1_555 no
C6A C7A C8A 110.5(6) 1_555 1_555 1_555 no
C6A C7A C16A 130.4(7) 1_555 1_555 1_555 no
C8A C7A C16A 119.1(7) 1_555 1_555 1_555 no
N2A C8A C1A 124.4(7) 1_555 1_555 1_555 no
N2A C8A C7A 124.9(7) 1_555 1_555 1_555 no
C1A C8A C7A 110.6(6) 1_555 1_555 1_555 no
C3A C9A C10A 117.7(7) 1_555 1_555 1_555 no
C9A C10A C11A 122.3(7) 1_555 1_555 1_555 no
C9A C10A C15A 118.5(7) 1_555 1_555 1_555 no
C11A C10A C15A 119.2(8) 1_555 1_555 1_555 no
C10A C11A C12A 120.5(8) 1_555 1_555 1_555 no
C11A C12A C13A 120.7(8) 1_555 1_555 1_555 no
C12A C13A C14A 121.0(8) 1_555 1_555 1_555 no
C13A C14A C15A 119.3(8) 1_555 1_555 1_555 no
N1A C15A C10A 122.7(7) 1_555 1_555 1_555 no
N1A C15A C14A 118.0(7) 1_555 1_555 1_555 no
C10A C15A C14A 119.4(7) 1_555 1_555 1_555 no
C7A C16A C17A 118.2(7) 1_555 1_555 1_555 no
C16A C17A C18A 122.5(7) 1_555 1_555 1_555 no
C16A C17A C22A 118.3(7) 1_555 1_555 1_555 no
C18A C17A C22A 119.2(7) 1_555 1_555 1_555 no
C17A C18A C19A 119.1(8) 1_555 1_555 1_555 no
C18A C19A C20A 121.7(8) 1_555 1_555 1_555 no
C19A C20A C21A 120.5(8) 1_555 1_555 1_555 no
C20A C21A C22A 120.5(8) 1_555 1_555 1_555 no
N2A C22A C17A 122.4(7) 1_555 1_555 1_555 no
N2A C22A C21A 118.5(7) 1_555 1_555 1_555 no
C17A C22A C21A 119.1(7) 1_555 1_555 1_555 no
C4B N1B C15B 116.5(7) 1_555 1_555 1_555 no
C8B N2B C22B 115.8(7) 1_555 1_555 1_555 no
C2B C1B C5B 106.1(6) 1_555 1_555 1_555 no
C2B C1B C8B 110.8(6) 1_555 1_555 1_555 no
C5B C1B C8B 101.6(6) 1_555 1_555 1_555 no
Br1B C2B C1B 110.2(5) 1_555 1_555 1_555 no
Br1B C2B C3B 109.5(5) 1_555 1_555 1_555 no
C1B C2B C3B 105.0(6) 1_555 1_555 1_555 no
C2B C3B C4B 109.2(7) 1_555 1_555 1_555 no
C2B C3B C9B 131.0(8) 1_555 1_555 1_555 no
C4B C3B C9B 119.7(7) 1_555 1_555 1_555 no
N1B C4B C3B 124.7(7) 1_555 1_555 1_555 no
N1B C4B C5B 125.1(7) 1_555 1_555 1_555 no
C3B C4B C5B 110.2(7) 1_555 1_555 1_555 no
C1B C5B C4B 103.1(6) 1_555 1_555 1_555 no
C1B C5B C6B 107.0(6) 1_555 1_555 1_555 no
C4B C5B C6B 111.6(6) 1_555 1_555 1_555 no
Br2B C6B C5B 109.6(5) 1_555 1_555 1_555 no
Br2B C6B C7B 109.5(5) 1_555 1_555 1_555 no
C5B C6B C7B 103.4(6) 1_555 1_555 1_555 no
C6B C7B C8B 110.5(6) 1_555 1_555 1_555 no
C6B C7B C16B 130.7(7) 1_555 1_555 1_555 no
C8B C7B C16B 118.8(7) 1_555 1_555 1_555 no
N2B C8B C1B 124.1(7) 1_555 1_555 1_555 no
N2B C8B C7B 125.9(7) 1_555 1_555 1_555 no
C1B C8B C7B 110.0(6) 1_555 1_555 1_555 no
C3B C9B C10B 117.4(8) 1_555 1_555 1_555 no
C9B C10B C11B 122.7(9) 1_555 1_555 1_555 no
C9B C10B C15B 119.4(7) 1_555 1_555 1_555 no
C11B C10B C15B 117.9(8) 1_555 1_555 1_555 no
C10B C11B C12B 121.4(9) 1_555 1_555 1_555 no
C11B C12B C13B 120.7(9) 1_555 1_555 1_555 no
C12B C13B C14B 120.3(9) 1_555 1_555 1_555 no
C13B C14B C15B 119.5(9) 1_555 1_555 1_555 no
N1B C15B C10B 122.3(7) 1_555 1_555 1_555 no
N1B C15B C14B 117.5(8) 1_555 1_555 1_555 no
C10B C15B C14B 120.2(8) 1_555 1_555 1_555 no
C7B C16B C17B 117.5(7) 1_555 1_555 1_555 no
C16B C17B C18B 122.0(8) 1_555 1_555 1_555 no
C16B C17B C22B 119.0(7) 1_555 1_555 1_555 no
C18B C17B C22B 119.0(7) 1_555 1_555 1_555 no
C17B C18B C19B 121.4(9) 1_555 1_555 1_555 no
C18B C19B C20B 119.6(8) 1_555 1_555 1_555 no
C19B C20B C21B 122.1(8) 1_555 1_555 1_555 no
C20B C21B C22B 118.9(9) 1_555 1_555 1_555 no
N2B C22B C17B 122.9(7) 1_555 1_555 1_555 no
N2B C22B C21B 118.2(8) 1_555 1_555 1_555 no
C17B C22B C21B 119.0(7) 1_555 1_555 1_555 no
Cl1Ch1 C1Ch1 Cl2Ch1 109.4 1_555 1_555 1_555 no

loop_
_geom_bond_atom_site_label_1
_geom_bond_atom_site_label_2
_geom_bond_distance
_geom_bond_site_symmetry_1
_geom_bond_site_symmetry_2
_geom_bond_publ_flag
Br1A C2A 1.979(7) 1_555 1_555 no
Br2A C6A 1.983(6) 1_555 1_555 no
N1A C4A 1.316(9) 1_555 1_555 no
N1A C15A 1.361(8) 1_555 1_555 no
N2A C8A 1.297(9) 1_555 1_555 no
N2A C22A 1.375(9) 1_555 1_555 no
C1A C2A 1.553(9) 1_555 1_555 no
C1A C5A 1.545(10) 1_555 1_555 no
C1A C8A 1.506(9) 1_555 1_555 no
C2A C3A 1.483(10) 1_555 1_555 no
C3A C4A 1.409(9) 1_555 1_555 no
C3A C9A 1.353(9) 1_555 1_555 no
C4A C5A 1.512(9) 1_555 1_555 no
C5A C6A 1.549(9) 1_555 1_555 no
C6A C7A 1.489(9) 1_555 1_555 no
C7A C8A 1.419(10) 1_555 1_555 no
C7A C16A 1.364(9) 1_555 1_555 no
C9A C10A 1.426(10) 1_555 1_555 no
C10A C11A 1.426(10) 1_555 1_555 no
C10A C15A 1.416(10) 1_555 1_555 no
C11A C12A 1.342(12) 1_555 1_555 no
C12A C13A 1.407(13) 1_555 1_555 no
C13A C14A 1.384(10) 1_555 1_555 no
C14A C15A 1.413(10) 1_555 1_555 no
C16A C17A 1.417(10) 1_555 1_555 no
C17A C18A 1.414(10) 1_555 1_555 no
C17A C22A 1.416(10) 1_555 1_555 no
C18A C19A 1.382(12) 1_555 1_555 no
C19A C20A 1.373(12) 1_555 1_555 no
C20A C21A 1.362(10) 1_555 1_555 no
C21A C22A 1.411(10) 1_555 1_555 no
Br1B C2B 1.988(7) 1_555 1_555 no
Br2B C6B 1.984(8) 1_555 1_555 no
N1B C4B 1.316(9) 1_555 1_555 no
N1B C15B 1.377(9) 1_555 1_555 no
N2B C8B 1.293(8) 1_555 1_555 no
N2B C22B 1.381(9) 1_555 1_555 no
C1B C2B 1.519(10) 1_555 1_555 no
C1B C5B 1.546(9) 1_555 1_555 no
C1B C8B 1.529(9) 1_555 1_555 no
C2B C3B 1.495(10) 1_555 1_555 no
C3B C4B 1.436(10) 1_555 1_555 no
C3B C9B 1.372(10) 1_555 1_555 no
C4B C5B 1.504(10) 1_555 1_555 no
C5B C6B 1.529(10) 1_555 1_555 no
C6B C7B 1.495(9) 1_555 1_555 no
C7B C8B 1.425(10) 1_555 1_555 no
C7B C16B 1.379(10) 1_555 1_555 no
C9B C10B 1.411(11) 1_555 1_555 no
C10B C11B 1.407(11) 1_555 1_555 no
C10B C15B 1.437(11) 1_555 1_555 no
C11B C12B 1.368(12) 1_555 1_555 no
C12B C13B 1.399(13) 1_555 1_555 no
C13B C14B 1.396(12) 1_555 1_555 no
C14B C15B 1.402(10) 1_555 1_555 no
C16B C17B 1.406(10) 1_555 1_555 no
C17B C18B 1.431(10) 1_555 1_555 no
C17B C22B 1.420(10) 1_555 1_555 no
C18B C19B 1.337(12) 1_555 1_555 no
C19B C20B 1.406(13) 1_555 1_555 no
C20B C21B 1.385(11) 1_555 1_555 no
C21B C22B 1.422(10) 1_555 1_555 no
C1Ch1 Cl1Ch1 1.679(5) 1_555 1_555 no
